data_1551924
loop_
_publ_author_name
'Tianfei Liu'
'Meiyuan Guo'
'Andreas Orthaber'
'Reiner Lomoth'
'Marcus Lundberg'
'Sascha Ott'
'Leif Hammarstrom'

_publ_section_title
;
 Accelerating proton-coupled electron transfer of metal hydrides in
 catalyst model reactions
;
_journal_name_full 'Nature Chemistry'
_journal_page_first 881
_journal_page_last 887
_journal_paper_doi 10.1038/s41557-018-0076-x
_journal_volume 10
_journal_year 2018
_chemical_formula_moiety 'C15 H10 F3 N O3 W'
_chemical_formula_sum 'C15 H10 F3 N O3 W'
_chemical_formula_weight 493.09
_chemical_properties_physical ', Air-sensitive,Moisture-sensitive'
_space_group_crystal_system monoclinic
_space_group_IT_number 14
_space_group_name_Hall '-P 2ybc'
_space_group_name_H-M_alt 'P 1 21/c 1'
_atom_sites_solution_hydrogens mixed
_cell_angle_alpha 90
_cell_angle_beta 90.639(5)
_cell_angle_gamma 90
_cell_formula_units_Z 4
_cell_length_a 20.0122(15)
_cell_length_b 9.8352(7)
_cell_length_c 7.4416(6)
_cell_measurement_reflns_used 3304
_cell_measurement_temperature 150(2)
_cell_measurement_theta_max 25.2
_cell_measurement_theta_min 2.0
_cell_volume 1464.59(19)
_computing_cell_refinement 'SAINT V7.68A(Bruker AXS, 2012)'
_computing_data_collection 'APEX2  (Bruker AXS, 2012)'
_computing_data_reduction 'SAINT V7.68A(Bruker AXS, 2012)'
_computing_molecular_graphics ' ORTEP for Windows (Farugia, 1997)'
_computing_structure_refinement 'SHELXL-2014/7 (Sheldrick, 2014)'
_diffrn_ambient_temperature 150(2)
_diffrn_measured_fraction_theta_full 1.000
_diffrn_measured_fraction_theta_max 0.978
_diffrn_measurement_device_type ' Bruker D8 with APEX-II CCD'
_diffrn_radiation_monochromator graphite'
_diffrn_radiation_source 'fine-focus sealed tube'
_diffrn_radiation_type MoK\a
_diffrn_radiation_wavelength 0.71073
_diffrn_reflns_av_R_equivalents 0.0664
_diffrn_reflns_av_unetI/netI 0.0560
_diffrn_reflns_Laue_measured_fraction_full 1.000
_diffrn_reflns_Laue_measured_fraction_max 0.978
_diffrn_reflns_limit_h_max 27
_diffrn_reflns_limit_h_min -27
_diffrn_reflns_limit_k_max 13
_diffrn_reflns_limit_k_min -13
_diffrn_reflns_limit_l_max 8
_diffrn_reflns_limit_l_min -10
_diffrn_reflns_number 21956
_diffrn_reflns_point_group_measured_fraction_full 1.000
_diffrn_reflns_point_group_measured_fraction_max 0.978
_diffrn_reflns_theta_full 25.242
_diffrn_reflns_theta_max 28.998
_diffrn_reflns_theta_min 2.035
_exptl_absorpt_coefficient_mu 7.934
_exptl_absorpt_correction_T_max 0.7461
_exptl_absorpt_correction_T_min 0.4736
_exptl_absorpt_correction_type multi-scan
_exptl_absorpt_process_details 'SADABS Sheldrick, 1996)'
_exptl_crystal_colour colorless
_exptl_crystal_density_diffrn 2.236
_exptl_crystal_description block
_exptl_crystal_F_000 928
_exptl_crystal_size_max 0.27
_exptl_crystal_size_mid 0.27
_exptl_crystal_size_min 0.2
_refine_diff_density_max 5.793
_refine_diff_density_min -4.540
_refine_diff_density_rms 0.350
_refine_ls_extinction_coef .
_refine_ls_extinction_method none
_refine_ls_goodness_of_fit_ref 1.138
_refine_ls_hydrogen_treatment mixed
_refine_ls_matrix_type full
_refine_ls_number_parameters 208
_refine_ls_number_reflns 3879
_refine_ls_number_restraints 0
_refine_ls_restrained_S_all 1.138
_refine_ls_R_factor_all 0.0825
_refine_ls_R_factor_gt 0.0720
_refine_ls_shift/su_max 0.001
_refine_ls_shift/su_mean 0.000
_refine_ls_structure_factor_coef Fsqd
_refine_ls_weighting_details 'w=1/[\s^2^(Fo^2^)+(0.0803P)^2^+46.7655P] where P=(Fo^2^+2Fc^2^)/3'
_refine_ls_weighting_scheme calc
_refine_ls_wR_factor_gt 0.1781
_refine_ls_wR_factor_ref 0.1859
_reflns_Friedel_coverage 0.000
_reflns_Friedel_fraction_full .
_reflns_Friedel_fraction_max .
_reflns_number_gt 3304
_reflns_number_total 3879
_reflns_threshold_expression 'I > 2\s(I)'
_cod_data_source_file 41557_2018_76_MOESM46_ESM.cif
_cod_data_source_block shelx-1
_cod_original_sg_symbol_H-M 'P 21/c'
_cod_database_code 1551924
_shelx_space_group_comment
;
The symmetry employed for this shelxl refinement is uniquely defined
by the following loop, which should always be used as a source of
symmetry information in preference to the above space-group names.
They are only intended as comments.
;
_exptl_absorpt_special_details
;
X-ray crystallographic data for I were collected from a single crystal
sample, which was mounted on a loop fiber. Data were collected using
a Bruker smart diffractometer equiped with an APEX II CCD Detector,
a graphite monochromator. The crystal-to-detector distance was 
5.0 cm, and the data collection was carried out in 512 x 512 pixel mode.
;

loop_
_space_group_symop_operation_xyz
'x, y, z'
'-x, y+1/2, -z+1/2'
'-x, -y, -z'
'x, -y-1/2, z-1/2'

loop_
_atom_site_label
_atom_site_type_symbol
_atom_site_fract_x
_atom_site_fract_y
_atom_site_fract_z
_atom_site_U_iso_or_equiv
_atom_site_adp_type
_atom_site_occupancy
_atom_site_site_symmetry_order
_atom_site_calc_flag
_atom_site_refinement_flags_posn
_atom_site_refinement_flags_adp
_atom_site_refinement_flags_occupancy
_atom_site_disorder_assembly
_atom_site_disorder_group
C10 C 0.9098(8) 0.4996(18) 0.387(3) 0.029(4) Uani 1 1 d . . . . .
C12 C 0.9498(9) 0.4975(18) 0.220(3) 0.038(5) Uani 1 1 d . . . . .
F2 F 0.9767(7) 0.6175(13) 0.183(2) 0.059(4) Uani 1 1 d . . . . .
F3 F 0.9135(5) 0.4564(14) 0.0817(19) 0.052(3) Uani 1 1 d . . . . .
H H 0.676(15) 0.30(4) 0.62(5) 0.12(13) Uiso 1 1 d . . . . .
C1 C 0.7158(8) 0.5647(16) 0.802(2) 0.025(3) Uani 1 1 d . . . . .
C13 C 0.7095(9) 0.4359(19) 0.383(2) 0.029(4) Uani 1 1 d . . . . .
C2 C 0.6898(10) 0.6694(17) 0.691(2) 0.032(4) Uani 1 1 d . . . . .
H2 H 0.7156 0.7264 0.6156 0.038 Uiso 1 1 calc R U . . .
C14 C 0.5890(8) 0.5099(15) 0.369(2) 0.023(3) Uani 1 1 d . . . . .
C3 C 0.6204(11) 0.6762(18) 0.710(3) 0.040(5) Uani 1 1 d . . . . .
H3 H 0.5916 0.7399 0.6526 0.048 Uiso 1 1 calc R U . . .
C15 C 0.5832(8) 0.3130(15) 0.572(3) 0.029(3) Uani 1 1 d . . . . .
C4 C 0.6000(9) 0.571(2) 0.831(3) 0.044(6) Uani 1 1 d . . . . .
H4 H 0.5555 0.5521 0.8668 0.053 Uiso 1 1 calc R U . . .
C5 C 0.6588(8) 0.4993(16) 0.889(2) 0.025(3) Uiso 1 1 d . . . . .
H5 H 0.6606 0.4239 0.9688 0.030 Uiso 1 1 calc R U . . .
C6 C 0.7859(10) 0.5289(19) 0.839(3) 0.038(4) Uani 1 1 d . . . . .
H6A H 0.7865 0.4412 0.9039 0.046 Uiso 1 1 calc R U . . .
H6B H 0.8048 0.5984 0.9208 0.046 Uiso 1 1 calc R U . . .
C7 C 0.8321(8) 0.5162(17) 0.680(3) 0.028(4) Uani 1 1 d . . . . .
C8 C 0.8580(9) 0.3906(17) 0.635(3) 0.035(4) Uani 1 1 d . . . . .
H8 H 0.8487 0.3123 0.7051 0.041 Uiso 1 1 calc R U . . .
C9 C 0.8978(9) 0.3830(17) 0.485(3) 0.032(4) Uani 1 1 d . . . . .
H9 H 0.9167 0.2987 0.4492 0.039 Uiso 1 1 calc R U . . .
C11 C 0.8815(9) 0.6214(16) 0.447(3) 0.034(4) Uani 1 1 d . . . . .
H11 H 0.8914 0.7023 0.3834 0.040 Uiso 1 1 calc R U . . .
N1 N 0.8421(7) 0.6306(14) 0.587(3) 0.036(3) Uani 1 1 d . . . . .
O1 O 0.7489(7) 0.418(2) 0.273(2) 0.053(4) Uani 1 1 d . . . . .
O2 O 0.5546(6) 0.5370(12) 0.250(2) 0.036(3) Uani 1 1 d . . . . .
O3 O 0.5458(7) 0.2253(12) 0.566(2) 0.047(3) Uani 1 1 d . . . . .
W1 W 0.64632(3) 0.46627(4) 0.57871(10) 0.01987(17) Uani 1 1 d . . . . .
F1 F 1.0007(6) 0.4101(14) 0.2352(19) 0.050(3) Uani 1 1 d . . . . .

loop_
_atom_site_aniso_label
_atom_site_aniso_U_11
_atom_site_aniso_U_22
_atom_site_aniso_U_33
_atom_site_aniso_U_23
_atom_site_aniso_U_13
_atom_site_aniso_U_12
C10 0.015(6) 0.031(7) 0.040(11) -0.003(7) -0.006(6) -0.003(6)
C12 0.030(9) 0.030(8) 0.054(13) -0.027(8) 0.021(9) -0.008(7)
F2 0.061(8) 0.038(6) 0.079(10) -0.002(6) 0.040(7) -0.010(6)
F3 0.028(5) 0.098(10) 0.030(6) -0.012(7) 0.003(5) -0.002(5)
C1 0.022(7) 0.024(7) 0.029(9) 0.004(6) -0.002(6) -0.004(5)
C13 0.038(9) 0.042(9) 0.008(7) -0.009(6) 0.002(6) -0.007(7)
C2 0.052(11) 0.026(7) 0.018(9) -0.004(6) 0.002(7) -0.001(7)
C14 0.029(7) 0.013(6) 0.029(9) -0.001(5) 0.002(6) -0.009(5)
C3 0.064(12) 0.023(8) 0.033(10) -0.008(7) -0.008(9) 0.013(8)
C15 0.030(7) 0.023(6) 0.034(9) 0.001(7) -0.004(8) 0.005(6)
C4 0.019(8) 0.064(13) 0.049(12) -0.033(11) -0.007(8) 0.023(8)
C6 0.041(10) 0.033(9) 0.041(11) -0.006(8) 0.021(9) -0.005(8)
C7 0.014(6) 0.029(8) 0.042(11) 0.001(7) 0.001(6) -0.006(6)
C8 0.027(7) 0.025(7) 0.051(11) 0.004(7) 0.001(8) -0.002(7)
C9 0.029(8) 0.024(7) 0.043(11) 0.001(7) 0.000(7) 0.003(6)
C11 0.042(9) 0.022(7) 0.037(11) 0.002(7) 0.011(8) -0.002(6)
N1 0.035(7) 0.028(6) 0.047(9) -0.001(6) 0.016(8) -0.003(5)
O1 0.031(7) 0.085(11) 0.044(9) -0.022(9) 0.010(6) -0.007(7)
O2 0.033(6) 0.030(6) 0.044(8) 0.001(5) -0.016(6) -0.004(5)
O3 0.054(8) 0.023(6) 0.063(10) 0.001(7) 0.005(8) -0.011(5)
W1 0.0219(2) 0.0156(2) 0.0221(3) -0.0008(2) 0.0006(3) 0.0022(2)
F1 0.042(6) 0.058(7) 0.048(8) -0.001(7) 0.011(6) 0.021(6)

loop_
_atom_type_symbol
_atom_type_description
_atom_type_scat_dispersion_real
_atom_type_scat_dispersion_imag
_atom_type_scat_source
C C 0.0033 0.0016 'International Tables Vol C Tables 4.2.6.8 and 6.1.1.4'
H H 0.0000 0.0000 'International Tables Vol C Tables 4.2.6.8 and 6.1.1.4'
N N 0.0061 0.0033 'International Tables Vol C Tables 4.2.6.8 and 6.1.1.4'
O O 0.0106 0.0060 'International Tables Vol C Tables 4.2.6.8 and 6.1.1.4'
W W -0.8490 6.8722 'International Tables Vol C Tables 4.2.6.8 and 6.1.1.4'
F F 0.0171 0.0103 'International Tables Vol C Tables 4.2.6.8 and 6.1.1.4'

loop_
_geom_angle_atom_site_label_1
_geom_angle_atom_site_label_2
_geom_angle_atom_site_label_3
_geom_angle
_geom_angle_site_symmetry_1
_geom_angle_site_symmetry_3
C9 C10 C11 118.0(17) . .
C9 C10 C12 121.7(16) . .
C11 C10 C12 120.2(17) . .
F3 C12 F2 109(2) . .
F3 C12 F1 106.4(14) . .
F2 C12 F1 106.2(15) . .
F3 C12 C10 111.1(14) . .
F2 C12 C10 112.6(14) . .
F1 C12 C10 110.9(19) . .
C2 C1 C6 128.8(16) . .
C2 C1 C5 107.2(14) . .
C6 C1 C5 123.9(15) . .
C2 C1 W1 71.3(10) . .
C6 C1 W1 125.9(13) . .
C5 C1 W1 71.2(9) . .
O1 C13 W1 177.1(16) . .
C3 C2 C1 109.5(17) . .
C3 C2 W1 73.1(11) . .
C1 C2 W1 73.6(10) . .
O2 C14 W1 178.3(15) . .
C2 C3 C4 108.7(17) . .
C2 C3 W1 72.0(10) . .
C4 C3 W1 72.1(10) . .
O3 C15 W1 178.8(16) . .
C3 C4 C5 107.7(17) . .
C3 C4 W1 72.3(11) . .
C5 C4 W1 72.2(10) . .
C4 C5 C1 106.9(16) . .
C4 C5 W1 72.2(10) . .
C1 C5 W1 72.5(10) . .
C1 C6 C7 117.7(18) . .
N1 C7 C8 124.6(17) . .
N1 C7 C6 115.6(15) . .
C8 C7 C6 119.7(16) . .
C9 C8 C7 117.7(16) . .
C10 C9 C8 119.0(16) . .
N1 C11 C10 124.1(16) . .
C11 N1 C7 116.5(15) . .
C13 W1 C15 106.4(8) . .
C13 W1 C14 79.7(7) . .
C15 W1 C14 77.2(7) . .
C13 W1 C2 98.9(7) . .
C15 W1 C2 154.6(7) . .
C14 W1 C2 108.0(6) . .
C13 W1 C4 157.8(8) . .
C15 W1 C4 95.7(8) . .
C14 W1 C4 107.9(7) . .
C2 W1 C4 59.0(7) . .
C13 W1 C5 133.6(6) . .
C15 W1 C5 101.2(7) . .
C14 W1 C5 143.5(6) . .
C2 W1 C5 59.5(6) . .
C4 W1 C5 35.7(6) . .
C13 W1 C3 126.2(8) . .
C15 W1 C3 122.8(7) . .
C14 W1 C3 90.6(7) . .
C2 W1 C3 34.8(7) . .
C4 W1 C3 35.6(8) . .
C5 W1 C3 59.2(6) . .
C13 W1 C1 101.8(6) . .
C15 W1 C1 134.9(7) . .
C14 W1 C1 143.1(6) . .
C2 W1 C1 35.1(6) . .
C4 W1 C1 59.4(6) . .
C5 W1 C1 36.3(5) . .
C3 W1 C1 58.4(6) . .

loop_
_geom_bond_atom_site_label_1
_geom_bond_atom_site_label_2
_geom_bond_distance
_geom_bond_site_symmetry_2
C10 C9 1.38(2) .
C10 C11 1.40(2) .
C10 C12 1.49(3) .
C12 F3 1.32(2) .
C12 F2 1.33(2) .
C12 F1 1.34(2) .
C1 C2 1.41(2) .
C1 C6 1.47(3) .
C1 C5 1.47(2) .
C1 W1 2.361(17) .
C13 O1 1.16(2) .
C13 W1 1.961(16) .
C2 C3 1.40(3) .
C2 W1 2.332(17) .
C14 O2 1.15(2) .
C14 W1 1.974(18) .
C3 C4 1.43(3) .
C3 W1 2.346(17) .
C15 O3 1.143(19) .
C15 W1 1.967(16) .
C4 C5 1.44(2) .
C4 W1 2.344(18) .
C5 W1 2.344(17) .
C6 C7 1.51(3) .
C7 N1 1.34(2) .
C7 C8 1.38(2) .
C8 C9 1.38(3) .
C11 N1 1.31(2) .
